data_7116444
loop_
_publ_author_name
'Ayana Kashima'
'Mika Sakate'
'Hiromi Ota'
'Akira Fuyuhiro'
'Yukinari Sunatsuki'
'Takayoshi Suzuki'

_publ_section_title
;
 Thyminate(2-)-bridged cyclic tetranuclear rhodium(III) complexes formed
 by a template of a sodium, calcium or lanthanoid ion
;
_journal_name_full Chem.Commun.
_journal_page_first 1889
_journal_paper_doi 10.1039/C4cc09087J
_journal_volume 51
_journal_year 2015
_chemical_formula_moiety 'C62 H79 Eu N11 O14 Rh4 1+, N O3 1-, 2(H2 O)'
_chemical_formula_sum 'C62 H83 Eu N12 O19 Rh4'
_chemical_formula_weight 1864.00
_chemical_name_systematic
; 
 ? 
;
_space_group_IT_number 18
_symmetry_cell_setting orthorhombic
_symmetry_space_group_name_Hall 'P 2 2ab'
_symmetry_space_group_name_H-M 'P 21 21 2'
_atom_sites_solution_hydrogens geom
_atom_sites_solution_primary direct
_atom_sites_solution_secondary difmap
_audit_creation_method SHELXL-97
_audit_update_record
;
2014-11-12 deposited with the CCDC.
2014-12-11 downloaded from the CCDC.
;
_cell_angle_alpha 90.00
_cell_angle_beta 90.00
_cell_angle_gamma 90.00
_cell_formula_units_Z 2
_cell_length_a 18.4641(7)
_cell_length_b 19.8783(8)
_cell_length_c 10.5405(3)
_cell_measurement_reflns_used 22317
_cell_measurement_temperature 186(2)
_cell_measurement_theta_max 27.52
_cell_measurement_theta_min 3.01
_cell_volume 3868.7(2)
_computing_cell_refinement 'RAPID AUTO'
_computing_data_collection 'RAPID AUTO'
_computing_data_reduction 'RAPID AUTO'
_computing_publication_material SHELXL-97
_computing_structure_refinement SHELXL-97
_computing_structure_solution 'Il Milione'
_diffrn_ambient_temperature 186(2)
_diffrn_detector_area_resol_mean 10.00
_diffrn_measured_fraction_theta_full 0.998
_diffrn_measured_fraction_theta_max 0.998
_diffrn_measurement_device_type 'Rigaku R-AXIS RAPID'
_diffrn_measurement_method \w
_diffrn_radiation_monochromator graphite
_diffrn_radiation_source 'fine-focus sealed tube'
_diffrn_radiation_type 'Mo K\a'
_diffrn_radiation_wavelength 0.71075
_diffrn_reflns_av_R_equivalents 0.0472
_diffrn_reflns_av_sigmaI/netI 0.0377
_diffrn_reflns_limit_h_max 23
_diffrn_reflns_limit_h_min -23
_diffrn_reflns_limit_k_max 25
_diffrn_reflns_limit_k_min -25
_diffrn_reflns_limit_l_max 12
_diffrn_reflns_limit_l_min -13
_diffrn_reflns_number 38771
_diffrn_reflns_theta_full 27.48
_diffrn_reflns_theta_max 27.48
_diffrn_reflns_theta_min 3.01
_exptl_absorpt_coefficient_mu 1.705
_exptl_absorpt_correction_T_max 0.8480
_exptl_absorpt_correction_T_min 0.6752
_exptl_absorpt_correction_type numerical
_exptl_absorpt_process_details NUMABS
_exptl_crystal_colour orange
_exptl_crystal_density_diffrn 1.600
_exptl_crystal_density_method 'not measured'
_exptl_crystal_description block
_exptl_crystal_F_000 1868
_exptl_crystal_size_max 0.25
_exptl_crystal_size_mid 0.20
_exptl_crystal_size_min 0.10
_refine_diff_density_max 0.979
_refine_diff_density_min -1.554
_refine_diff_density_rms 0.130
_refine_ls_abs_structure_details 'Flack H D (1983), Acta Cryst. A39, 876-881'
_refine_ls_abs_structure_Flack 0.503(16)
_refine_ls_extinction_method none
_refine_ls_goodness_of_fit_ref 1.077
_refine_ls_hydrogen_treatment constr
_refine_ls_matrix_type full
_refine_ls_number_parameters 573
_refine_ls_number_reflns 8861
_refine_ls_number_restraints 1418
_refine_ls_restrained_S_all 1.047
_refine_ls_R_factor_all 0.0578
_refine_ls_R_factor_gt 0.0493
_refine_ls_shift/su_max 0.001
_refine_ls_shift/su_mean 0.000
_refine_ls_structure_factor_coef Fsqd
_refine_ls_weighting_details 'calc w=1/[\s^2^(Fo^2^)+(0.0603P)^2^+15.5959P] where P=(Fo^2^+2Fc^2^)/3'
_refine_ls_weighting_scheme calc
_refine_ls_wR_factor_gt 0.1256
_refine_ls_wR_factor_ref 0.1349
_reflns_number_gt 7917
_reflns_number_total 8861
_reflns_threshold_expression >2sigma(I)
_cod_data_source_file c4cc09087j2a.cif
_cod_data_source_block Rh4EuNO3
_cod_database_code 7116444

loop_
_symmetry_equiv_pos_as_xyz
'x, y, z'
'x+1/2, -y+1/2, -z'
'-x+1/2, y+1/2, -z'
'-x, -y, z'

loop_
_atom_site_label
_atom_site_type_symbol
_atom_site_fract_x
_atom_site_fract_y
_atom_site_fract_z
_atom_site_U_iso_or_equiv
_atom_site_adp_type
_atom_site_occupancy
_atom_site_symmetry_multiplicity
_atom_site_calc_flag
_atom_site_refinement_flags
_atom_site_disorder_assembly
_atom_site_disorder_group
Eu1 Eu 0.5000 0.0000 0.41541(4) 0.02689(11) Uani 1 2 d SU . .
N511 N 0.5000 0.0000 0.1628(6) 0.0309(14) Uani 1 2 d SU . .
C511 C 0.5000 0.0000 0.0598(8) 0.0383(18) Uani 1 2 d SU . .
C512 C 0.5000 0.0000 -0.0791(12) 0.086(4) Uani 1 2 d SU . .
N521 N 0.5779(5) 0.0532(5) 0.6497(9) 0.072(2) Uani 1 1 d DU . .
O521 O 0.6053(4) 0.0859(4) 0.7406(7) 0.089(2) Uani 1 1 d DU . .
O522 O 0.5966(4) -0.0010(5) 0.6090(7) 0.090(2) Uani 1 1 d DU . .
O523 O 0.5247(4) 0.0791(4) 0.5948(8) 0.082(2) Uani 1 1 d DU . .
N531 N -0.027(2) 0.0540(11) 1.034(3) 0.253(10) Uani 0.50 1 d PDU . .
O531 O 0.0000 0.0000 0.988(3) 0.256(10) Uani 1 2 d SDU . .
O532 O -0.046(2) 0.1040(10) 0.977(3) 0.226(12) Uani 0.50 1 d PDU . .
O533 O -0.059(2) 0.0469(19) 1.139(3) 0.277(13) Uani 0.50 1 d PDU . .
O541 O 0.9551(13) 0.0866(13) 0.457(2) 0.216(10) Uani 0.80 1 d PU A 3
O542 O 0.969(2) 0.010(3) 0.708(4) 0.106(15) Uani 0.20 1 d PU . 4
Rh3 Rh 0.30360(5) 0.12822(5) 0.25355(8) 0.0337(2) Uani 0.779(2) 1 d PU . 1
Rh4 Rh 0.63828(5) 0.18580(5) 0.24122(7) 0.0307(2) Uani 0.779(2) 1 d PU . 1
O101 O 0.4634(3) 0.1093(3) 0.3502(5) 0.0294(12) Uani 0.779(2) 1 d PDU . 1
O102 O 0.5990(3) 0.2086(3) 0.0533(5) 0.0333(13) Uani 0.779(2) 1 d PDU . 1
N101 N 0.5296(4) 0.1630(3) 0.1975(6) 0.0281(13) Uani 0.779(2) 1 d PDU . 1
C101 C 0.4668(4) 0.1365(3) 0.2420(7) 0.0292(13) Uani 0.779(2) 1 d PDU . 1
N102 N 0.4055(4) 0.1415(3) 0.1679(6) 0.0325(14) Uani 0.779(2) 1 d PDU . 1
C102 C 0.4122(5) 0.1665(4) 0.0497(8) 0.0354(16) Uani 0.779(2) 1 d PDU . 1
H102 H 0.3699 0.1673 -0.0016 0.042 Uiso 0.779(2) 1 calc PR . 1
C103 C 0.4744(5) 0.1908(4) -0.0028(7) 0.0365(16) Uani 0.779(2) 1 d PDU . 1
C104 C 0.5351(4) 0.1881(3) 0.0774(7) 0.0291(13) Uani 0.779(2) 1 d PDU . 1
C105 C 0.4781(15) 0.2237(6) -0.1327(13) 0.046(4) Uani 0.40 1 d PDU . 1
H10A H 0.5003 0.2683 -0.1249 0.069 Uiso 0.779(2) 1 calc PR . 1
H10B H 0.4291 0.2282 -0.1673 0.069 Uiso 0.779(2) 1 calc PR . 1
H10C H 0.5074 0.1958 -0.1897 0.069 Uiso 0.779(2) 1 calc PR . 1
O201 O 0.6151(3) 0.0356(3) 0.3467(5) 0.0285(12) Uani 0.779(2) 1 d PDU . 1
O202 O 0.7343(3) -0.0929(3) 0.0703(6) 0.0395(13) Uani 0.779(2) 1 d PDU . 1
N201 N 0.6790(3) -0.0268(3) 0.2057(6) 0.0288(13) Uani 0.779(2) 1 d PDU . 1
C201 C 0.6500(3) 0.0330(4) 0.2435(7) 0.0274(13) Uani 0.779(2) 1 d PDU . 1
N202 N 0.6604(3) 0.0892(4) 0.1702(6) 0.0315(13) Uani 0.779(2) 1 d PDU . 1
C202 C 0.6954(4) 0.0823(5) 0.0573(8) 0.0366(16) Uani 0.779(2) 1 d PDU . 1
H202 H 0.7009 0.1213 0.0062 0.044 Uiso 0.779(2) 1 calc PR . 1
C203 C 0.7231(4) 0.0232(5) 0.0120(8) 0.0404(17) Uani 0.779(2) 1 d PDU . 1
C204 C 0.7131(4) -0.0333(4) 0.0910(8) 0.0356(15) Uani 0.779(2) 1 d PDU . 1
C205 C 0.7636(5) 0.0205(10) -0.1112(10) 0.069(4) Uani 0.779(2) 1 d PDU . 1
H20A H 0.7335 -0.0016 -0.1756 0.103 Uiso 0.779(2) 1 calc PR . 1
H20B H 0.8085 -0.0050 -0.0998 0.103 Uiso 0.779(2) 1 calc PR . 1
H20C H 0.7751 0.0663 -0.1389 0.103 Uiso 0.779(2) 1 calc PR . 1
C301 C 0.3030(3) 0.1648(3) 0.4489(5) 0.0461(19) Uani 0.779(2) 1 d PGU . 1
C302 C 0.3033(3) 0.2200(3) 0.3644(5) 0.0453(18) Uani 0.779(2) 1 d PGU . 1
C303 C 0.2409(3) 0.2154(3) 0.2869(5) 0.0427(19) Uani 0.779(2) 1 d PGU . 1
C304 C 0.2021(3) 0.1572(3) 0.3236(5) 0.051(2) Uani 0.779(2) 1 d PGU . 1
C305 C 0.2404(3) 0.1259(3) 0.4237(5) 0.0529(19) Uani 0.779(2) 1 d PGU . 1
C306 C 0.3593(4) 0.1499(4) 0.5482(7) 0.069(3) Uani 0.779(2) 1 d PGU . 1
H30A H 0.3516 0.1792 0.6218 0.104 Uiso 0.779(2) 1 calc PR . 1
H30B H 0.4076 0.1581 0.5130 0.104 Uiso 0.779(2) 1 calc PR . 1
H30C H 0.3553 0.1028 0.5745 0.104 Uiso 0.779(2) 1 calc PR . 1
C307 C 0.3600(4) 0.2743(4) 0.3580(8) 0.070(3) Uani 0.779(2) 1 d PGU . 1
H30D H 0.3539 0.3001 0.2795 0.105 Uiso 0.779(2) 1 calc PR . 1
H30E H 0.4082 0.2538 0.3592 0.105 Uiso 0.779(2) 1 calc PR . 1
H30F H 0.3548 0.3044 0.4311 0.105 Uiso 0.779(2) 1 calc PR . 1
C308 C 0.2197(4) 0.2637(4) 0.1837(8) 0.069(3) Uani 0.779(2) 1 d PGU . 1
H30G H 0.2072 0.2386 0.1068 0.103 Uiso 0.779(2) 1 calc PR . 1
H30H H 0.2603 0.2940 0.1657 0.103 Uiso 0.779(2) 1 calc PR . 1
H30I H 0.1777 0.2901 0.2113 0.103 Uiso 0.779(2) 1 calc PR . 1
C309 C 0.1322(4) 0.1328(4) 0.2662(8) 0.089(4) Uani 0.779(2) 1 d PGU . 1
H30J H 0.1344 0.0840 0.2547 0.134 Uiso 0.779(2) 1 calc PR . 1
H30K H 0.1249 0.1546 0.1837 0.134 Uiso 0.779(2) 1 calc PR . 1
H30L H 0.0919 0.1441 0.3227 0.134 Uiso 0.779(2) 1 calc PR . 1
C310 C 0.2185(4) 0.0625(4) 0.4915(8) 0.082(4) Uani 0.779(2) 1 d PGU . 1
H31A H 0.2560 0.0281 0.4795 0.123 Uiso 0.779(2) 1 calc PR . 1
H31B H 0.1725 0.0462 0.4568 0.123 Uiso 0.779(2) 1 calc PR . 1
H31C H 0.2128 0.0718 0.5822 0.123 Uiso 0.779(2) 1 calc PR . 1
C401 C 0.6997(2) 0.1886(2) 0.4157(4) 0.0398(16) Uani 0.779(2) 1 d PGU . 1
C402 C 0.7422(3) 0.2123(2) 0.3130(5) 0.0417(18) Uani 0.779(2) 1 d PGU . 1
C403 C 0.7072(3) 0.2695(2) 0.2610(5) 0.0442(18) Uani 0.779(2) 1 d PGU . 1
C404 C 0.6431(3) 0.2811(2) 0.3316(5) 0.046(2) Uani 0.779(2) 1 d PGU . 1
C405 C 0.6384(2) 0.2311(2) 0.4272(4) 0.0433(17) Uani 0.779(2) 1 d PGU . 1
C406 C 0.7167(4) 0.1287(4) 0.4982(6) 0.058(3) Uani 0.779(2) 1 d PGU . 1
H40A H 0.7505 0.0989 0.4537 0.087 Uiso 0.779(2) 1 calc PR . 1
H40B H 0.6719 0.1041 0.5168 0.087 Uiso 0.779(2) 1 calc PR . 1
H40C H 0.7386 0.1440 0.5777 0.087 Uiso 0.779(2) 1 calc PR . 1
C407 C 0.8124(4) 0.1820(4) 0.2672(7) 0.067(3) Uani 0.779(2) 1 d PGU . 1
H40D H 0.8513 0.1933 0.3267 0.100 Uiso 0.779(2) 1 calc PR . 1
H40E H 0.8241 0.2001 0.1831 0.100 Uiso 0.779(2) 1 calc PR . 1
H40F H 0.8073 0.1330 0.2618 0.100 Uiso 0.779(2) 1 calc PR . 1
C408 C 0.7336(4) 0.3107(4) 0.1502(7) 0.067(3) Uani 0.779(2) 1 d PGU . 1
H40G H 0.6921 0.3249 0.0987 0.100 Uiso 0.779(2) 1 calc PR . 1
H40H H 0.7665 0.2835 0.0983 0.100 Uiso 0.779(2) 1 calc PR . 1
H40I H 0.7593 0.3505 0.1816 0.100 Uiso 0.779(2) 1 calc PR . 1
C409 C 0.5892(4) 0.3369(4) 0.3089(7) 0.072(3) Uani 0.779(2) 1 d PGU . 1
H40J H 0.5823 0.3624 0.3875 0.108 Uiso 0.779(2) 1 calc PR . 1
H40K H 0.5428 0.3175 0.2822 0.108 Uiso 0.779(2) 1 calc PR . 1
H40L H 0.6075 0.3668 0.2424 0.108 Uiso 0.779(2) 1 calc PR . 1
C410 C 0.5788(4) 0.2244(4) 0.5240(7) 0.057(3) Uani 0.779(2) 1 d PGU . 1
H41A H 0.5554 0.2681 0.5365 0.085 Uiso 0.779(2) 1 calc PR . 1
H41B H 0.5992 0.2088 0.6046 0.085 Uiso 0.779(2) 1 calc PR . 1
H41C H 0.5429 0.1917 0.4939 0.085 Uiso 0.779(2) 1 calc PR . 1
Rh8 Rh 0.32900(18) 0.16005(19) 0.2392(3) 0.0334(8) Uani 0.221(2) 1 d PU . 2
Rh9 Rh 0.66870(18) 0.15773(18) 0.2523(3) 0.0335(8) Uani 0.221(2) 1 d PU . 2
O601 O 0.5131(11) 0.1184(8) 0.3514(15) 0.035(3) Uiso 0.221(2) 1 d PDU . 2
O602 O 0.3635(9) 0.1849(10) 0.0448(18) 0.038(4) Uiso 0.221(2) 1 d PDU . 2
N601 N 0.4366(11) 0.1530(7) 0.1936(16) 0.030(3) Uiso 0.221(2) 1 d PDU . 2
C601 C 0.5041(11) 0.1398(7) 0.2399(16) 0.028(3) Uiso 0.221(2) 1 d PDU . 2
N602 N 0.5655(11) 0.1503(9) 0.1674(16) 0.033(3) Uiso 0.221(2) 1 d PDU . 2
C602 C 0.5563(12) 0.1726(10) 0.0474(18) 0.033(3) Uiso 0.221(2) 1 d PDU . 2
H602 H 0.5985 0.1794 -0.0025 0.040 Uiso 0.221(2) 1 calc PR . 2
C603 C 0.4912(12) 0.1862(8) -0.0075(15) 0.032(3) Uiso 0.221(2) 1 d PDU . 2
C604 C 0.4301(10) 0.1761(7) 0.0710(17) 0.032(3) Uiso 0.221(2) 1 d PDU . 2
C605 C 0.4878(19) 0.2120(11) -0.1425(14) 0.026(5) Uiso 0.30 1 d PDU . 2
C606 C 0.4806(14) 0.1947(13) -0.1494(15) 0.029(4) Uiso 0.30 1 d PDU B 3
O701 O 0.6249(9) -0.0166(10) 0.3500(16) 0.036(3) Uiso 0.221(2) 1 d PDU . 2
O702 O 0.7098(10) 0.1298(9) 0.0634(19) 0.037(3) Uiso 0.221(2) 1 d PDU . 2
N701 N 0.6690(8) 0.0577(10) 0.2027(17) 0.031(3) Uiso 0.221(2) 1 d PDU . 2
C701 C 0.6539(8) -0.0064(10) 0.2429(16) 0.030(3) Uiso 0.221(2) 1 d PDU . 2
N702 N 0.6709(10) -0.0615(11) 0.1679(17) 0.036(3) Uiso 0.221(2) 1 d PDU . 2
C702 C 0.7012(12) -0.0493(12) 0.0539(19) 0.040(3) Uiso 0.221(2) 1 d PDU . 2
H702 H 0.7124 -0.0871 0.0023 0.048 Uiso 0.221(2) 1 calc PR . 2
C703 C 0.7172(10) 0.0128(12) 0.0062(19) 0.038(3) Uiso 0.221(2) 1 d PDU . 2
C704 C 0.7002(8) 0.0676(10) 0.0857(18) 0.035(3) Uiso 0.221(2) 1 d PDU . 2
C705 C 0.7517(14) 0.014(2) -0.124(2) 0.024(5) Uiso 0.221(2) 1 d PDU . 2
H70A H 0.8044 0.0172 -0.1149 0.036 Uiso 0.221(2) 1 calc PR . 2
H70B H 0.7337 0.0527 -0.1715 0.036 Uiso 0.221(2) 1 calc PR . 2
H70C H 0.7395 -0.0276 -0.1692 0.036 Uiso 0.221(2) 1 calc PR . 2
C801 C 0.3277(10) 0.2043(10) 0.4247(19) 0.048(3) Uiso 0.221(2) 1 d PGU . 2
C802 C 0.3181(10) 0.2565(10) 0.3335(19) 0.050(4) Uiso 0.221(2) 1 d PGU . 2
C803 C 0.2534(10) 0.2427(10) 0.264(2) 0.044(3) Uiso 0.221(2) 1 d PGU . 2
C804 C 0.2230(11) 0.1820(10) 0.313(2) 0.048(3) Uiso 0.221(2) 1 d PGU . 2
C805 C 0.2689(10) 0.1583(10) 0.4121(19) 0.049(3) Uiso 0.221(2) 1 d PGU . 2
C806 C 0.3895(15) 0.1988(15) 0.519(3) 0.074(8) Uiso 0.221(2) 1 d PGU . 2
H80A H 0.3749 0.2188 0.5998 0.111 Uiso 0.221(2) 1 calc PR . 2
H80B H 0.4319 0.2228 0.4857 0.111 Uiso 0.221(2) 1 calc PR . 2
H80C H 0.4017 0.1513 0.5315 0.111 Uiso 0.221(2) 1 calc PR . 2
C807 C 0.3679(15) 0.3161(15) 0.313(3) 0.075(8) Uiso 0.221(2) 1 d PGU . 2
H80D H 0.3941 0.3107 0.2332 0.113 Uiso 0.221(2) 1 calc PR . 2
H80E H 0.4026 0.3188 0.3836 0.113 Uiso 0.221(2) 1 calc PR . 2
H80F H 0.3392 0.3576 0.3105 0.113 Uiso 0.221(2) 1 calc PR . 2
C808 C 0.2224(16) 0.2851(15) 0.158(3) 0.070(8) Uiso 0.221(2) 1 d PGU . 2
H80G H 0.2147 0.3312 0.1883 0.104 Uiso 0.221(2) 1 calc PR . 2
H80H H 0.1761 0.2659 0.1303 0.104 Uiso 0.221(2) 1 calc PR . 2
H80I H 0.2564 0.2857 0.0865 0.104 Uiso 0.221(2) 1 calc PR . 2
C809 C 0.1541(16) 0.1486(15) 0.267(3) 0.076(7) Uiso 0.221(2) 1 d PGU . 2
C810 C 0.2573(16) 0.0953(14) 0.490(3) 0.064(6) Uiso 0.221(2) 1 d PGU . 2
H81A H 0.2096 0.0971 0.5307 0.095 Uiso 0.221(2) 1 calc PR . 2
H81B H 0.2949 0.0922 0.5556 0.095 Uiso 0.221(2) 1 calc PR . 2
H81C H 0.2599 0.0557 0.4349 0.095 Uiso 0.221(2) 1 calc PR . 2
C901 C 0.7270(9) 0.1614(9) 0.4290(16) 0.040(3) Uiso 0.221(2) 1 d PGU . 2
C902 C 0.7660(10) 0.1918(9) 0.3291(18) 0.043(3) Uiso 0.221(2) 1 d PGU . 2
C903 C 0.7254(10) 0.2473(10) 0.2851(18) 0.044(4) Uiso 0.221(2) 1 d PGU . 2
C904 C 0.6613(9) 0.2511(10) 0.3578(17) 0.045(3) Uiso 0.221(2) 1 d PGU . 2
C905 C 0.6623(9) 0.1980(9) 0.4467(16) 0.042(3) Uiso 0.221(2) 1 d PGU . 2
C906 C 0.7503(13) 0.1007(13) 0.503(2) 0.050(7) Uiso 0.221(2) 1 d PGU . 2
H90A H 0.7470 0.0606 0.4494 0.074 Uiso 0.221(2) 1 calc PR . 2
H90B H 0.7186 0.0952 0.5771 0.074 Uiso 0.221(2) 1 calc PR . 2
H90C H 0.8004 0.1066 0.5317 0.074 Uiso 0.221(2) 1 calc PR . 2
C907 C 0.8380(14) 0.1692(14) 0.279(3) 0.071(8) Uiso 0.221(2) 1 d PGU . 2
H90D H 0.8734 0.2056 0.2879 0.107 Uiso 0.221(2) 1 calc PR . 2
H90E H 0.8331 0.1575 0.1886 0.107 Uiso 0.221(2) 1 calc PR . 2
H90F H 0.8545 0.1297 0.3261 0.107 Uiso 0.221(2) 1 calc PR . 2
C908 C 0.7466(14) 0.2940(15) 0.180(3) 0.056(6) Uiso 0.221(2) 1 d PGU . 2
H90G H 0.7041 0.3194 0.1515 0.083 Uiso 0.221(2) 1 calc PR . 2
H90H H 0.7659 0.2678 0.1084 0.083 Uiso 0.221(2) 1 calc PR . 2
H90I H 0.7838 0.3253 0.2100 0.083 Uiso 0.221(2) 1 calc PR . 2
C909 C 0.6025(14) 0.3026(14) 0.343(3) 0.064(7) Uiso 0.221(2) 1 d PGU . 2
H90J H 0.5565 0.2799 0.3250 0.096 Uiso 0.221(2) 1 calc PR . 2
H90K H 0.6145 0.3330 0.2730 0.096 Uiso 0.221(2) 1 calc PR . 2
H90L H 0.5979 0.3285 0.4218 0.096 Uiso 0.221(2) 1 calc PR . 2
C910 C 0.6047(13) 0.1831(13) 0.543(2) 0.051(6) Uiso 0.221(2) 1 d PGU . 2
H91A H 0.5945 0.2238 0.5926 0.077 Uiso 0.221(2) 1 calc PR . 2
H91B H 0.6215 0.1473 0.6000 0.077 Uiso 0.221(2) 1 calc PR . 2
H91C H 0.5605 0.1685 0.4998 0.077 Uiso 0.221(2) 1 calc PR . 2

loop_
_atom_site_aniso_label
_atom_site_aniso_U_11
_atom_site_aniso_U_22
_atom_site_aniso_U_33
_atom_site_aniso_U_23
_atom_site_aniso_U_13
_atom_site_aniso_U_12
Eu1 0.0305(2) 0.0279(2) 0.02228(18) 0.000 0.000 0.0002(2)
N511 0.035(3) 0.028(3) 0.030(3) 0.000 0.000 -0.005(4)
C511 0.047(4) 0.034(4) 0.034(4) 0.000 0.000 -0.011(5)
C512 0.131(10) 0.091(8) 0.037(5) 0.000 0.000 -0.018(9)
N521 0.082(4) 0.079(4) 0.056(4) -0.005(4) 0.002(4) -0.005(4)
O521 0.106(5) 0.116(6) 0.047(4) -0.017(4) -0.020(4) -0.023(5)
O522 0.105(4) 0.085(4) 0.080(4) -0.022(4) -0.007(4) 0.017(4)
O523 0.092(4) 0.085(4) 0.068(4) -0.021(4) -0.017(4) 0.005(4)
N531 0.253(12) 0.254(12) 0.252(12) -0.004(7) 0.003(7) -0.009(7)
O531 0.252(12) 0.258(12) 0.257(12) 0.000 0.000 -0.008(8)
O532 0.236(16) 0.217(17) 0.226(16) -0.006(13) 0.015(13) -0.017(13)
O533 0.273(18) 0.274(17) 0.285(18) -0.016(14) -0.003(14) -0.017(14)
O541 0.202(15) 0.224(16) 0.221(16) -0.034(14) -0.058(13) 0.023(13)
O542 0.12(2) 0.10(2) 0.093(19) -0.007(16) 0.010(15) 0.005(17)
Rh3 0.0301(4) 0.0330(4) 0.0380(4) -0.0009(4) 0.0040(3) 0.0089(3)
Rh4 0.0351(4) 0.0282(4) 0.0287(3) -0.0006(3) -0.0014(3) -0.0088(3)
O101 0.034(3) 0.028(2) 0.026(2) 0.004(2) 0.002(2) -0.003(2)
O102 0.037(3) 0.036(3) 0.028(3) 0.004(2) 0.001(2) -0.002(2)
N101 0.031(3) 0.026(3) 0.027(3) -0.002(2) -0.007(2) 0.000(2)
C101 0.029(3) 0.030(3) 0.029(3) -0.003(3) 0.001(3) 0.001(2)
N102 0.031(3) 0.034(3) 0.033(3) 0.001(2) -0.001(2) 0.002(2)
C102 0.034(3) 0.036(3) 0.036(3) 0.003(3) -0.001(3) 0.005(3)
C103 0.038(3) 0.038(3) 0.033(3) 0.001(3) -0.002(3) 0.002(3)
C104 0.033(3) 0.026(3) 0.028(3) 0.002(3) 0.001(3) 0.003(2)
C105 0.042(8) 0.053(8) 0.042(7) 0.001(7) 0.003(6) 0.009(7)
O201 0.024(2) 0.035(3) 0.026(2) 0.002(2) -0.002(2) 0.005(2)
O202 0.036(3) 0.041(3) 0.042(3) -0.004(3) 0.002(3) 0.007(2)
N201 0.022(3) 0.035(3) 0.030(3) 0.000(2) -0.001(2) -0.001(2)
C201 0.031(3) 0.027(3) 0.025(3) 0.001(3) -0.001(3) 0.000(2)
N202 0.032(3) 0.028(3) 0.034(3) 0.002(2) 0.002(2) -0.005(2)
C202 0.037(3) 0.033(3) 0.039(3) 0.004(3) 0.004(3) -0.004(3)
C203 0.045(3) 0.039(3) 0.037(3) -0.002(3) 0.007(3) -0.004(3)
C204 0.032(3) 0.039(3) 0.036(3) -0.002(3) -0.002(3) -0.004(3)
C205 0.080(7) 0.069(7) 0.057(6) -0.006(5) 0.024(6) -0.001(6)
C301 0.047(3) 0.048(4) 0.043(3) -0.005(3) 0.006(3) 0.017(3)
C302 0.045(3) 0.046(3) 0.045(3) -0.005(3) 0.008(3) 0.009(3)
C303 0.042(3) 0.043(4) 0.043(3) -0.002(3) 0.001(3) 0.018(3)
C304 0.045(4) 0.052(4) 0.056(4) -0.013(3) 0.008(3) 0.010(3)
C305 0.055(4) 0.051(4) 0.052(4) -0.004(3) 0.012(3) 0.012(3)
C306 0.078(7) 0.072(7) 0.058(6) -0.014(5) -0.007(6) 0.031(6)
C307 0.071(6) 0.062(6) 0.075(6) -0.018(5) 0.007(6) -0.003(5)
C308 0.086(7) 0.060(6) 0.059(6) -0.003(5) 0.003(6) 0.042(6)
C309 0.067(7) 0.094(8) 0.107(8) -0.033(8) 0.011(7) 0.003(7)
C310 0.086(8) 0.072(7) 0.087(8) -0.002(7) 0.033(7) 0.005(7)
C401 0.043(3) 0.040(3) 0.037(3) -0.007(3) -0.006(3) -0.004(3)
C402 0.036(3) 0.043(3) 0.046(3) -0.003(3) -0.005(3) -0.005(3)
C403 0.046(3) 0.041(3) 0.046(3) -0.002(3) -0.006(3) -0.016(3)
C404 0.050(4) 0.041(4) 0.048(4) -0.011(3) -0.015(3) -0.007(3)
C405 0.044(3) 0.046(3) 0.040(3) -0.011(3) -0.005(3) -0.012(3)
C406 0.062(6) 0.057(6) 0.055(5) -0.002(5) -0.022(5) -0.015(5)
C407 0.065(6) 0.067(6) 0.068(6) -0.012(6) -0.002(6) 0.001(5)
C408 0.079(7) 0.060(6) 0.061(6) 0.011(6) -0.006(6) -0.034(6)
C409 0.083(7) 0.049(6) 0.084(8) -0.008(6) -0.025(6) 0.011(6)
C410 0.056(6) 0.068(7) 0.046(5) -0.015(5) 0.002(5) -0.016(5)
Rh8 0.0324(14) 0.0356(16) 0.0323(13) 0.0020(12) 0.0067(12) 0.0111(13)
Rh9 0.0318(14) 0.0325(15) 0.0362(13) -0.0036(14) -0.0024(14) -0.0090(12)

loop_
_atom_type_symbol
_atom_type_description
_atom_type_scat_dispersion_real
_atom_type_scat_dispersion_imag
_atom_type_scat_source
C C 0.0033 0.0016 'International Tables Vol C Tables 4.2.6.8 and 6.1.1.4'
H H 0.0000 0.0000 'International Tables Vol C Tables 4.2.6.8 and 6.1.1.4'
Eu Eu -0.1578 3.6682 'International Tables Vol C Tables 4.2.6.8 and 6.1.1.4'
N N 0.0061 0.0033 'International Tables Vol C Tables 4.2.6.8 and 6.1.1.4'
O O 0.0106 0.0060 'International Tables Vol C Tables 4.2.6.8 and 6.1.1.4'
Rh Rh -1.1178 0.9187 'International Tables Vol C Tables 4.2.6.8 and 6.1.1.4'

loop_
_geom_angle_atom_site_label_1
_geom_angle_atom_site_label_2
_geom_angle_atom_site_label_3
_geom_angle
_geom_angle_site_symmetry_1
_geom_angle_site_symmetry_3
O201 Eu1 O201 144.2(3) 4_655 .
O201 Eu1 O101 83.9(2) 4_655 4_655
O201 Eu1 O101 85.9(2) . 4_655
O201 Eu1 O101 85.9(2) 4_655 .
O201 Eu1 O101 83.9(2) . .
O101 Eu1 O101 146.4(3) 4_655 .
O201 Eu1 O701 136.8(4) 4_655 .
O201 Eu1 O701 25.4(5) . .
O101 Eu1 O701 61.6(5) 4_655 .
O101 Eu1 O701 108.2(5) . .
O201 Eu1 O701 25.4(5) 4_655 4_655
O201 Eu1 O701 136.8(4) . 4_655
O101 Eu1 O701 108.2(5) 4_655 4_655
O101 Eu1 O701 61.6(5) . 4_655
O701 Eu1 O701 147.0(8) . 4_655
O201 Eu1 O601 62.6(5) 4_655 4_655
O201 Eu1 O601 107.0(5) . 4_655
O101 Eu1 O601 22.2(5) 4_655 4_655
O101 Eu1 O601 140.1(4) . 4_655
O701 Eu1 O601 83.4(7) . 4_655
O701 Eu1 O601 87.6(7) 4_655 4_655
O201 Eu1 O601 107.0(5) 4_655 .
O201 Eu1 O601 62.6(5) . .
O101 Eu1 O601 140.1(4) 4_655 .
O101 Eu1 O601 22.2(5) . .
O701 Eu1 O601 87.6(7) . .
O701 Eu1 O601 83.4(7) 4_655 .
O601 Eu1 O601 148.2(7) 4_655 .
O201 Eu1 O523 83.1(2) 4_655 4_655
O201 Eu1 O523 125.9(2) . 4_655
O101 Eu1 O523 72.3(2) 4_655 4_655
O101 Eu1 O523 137.8(2) . 4_655
O701 Eu1 O523 107.6(5) . 4_655
O701 Eu1 O523 97.3(5) 4_655 4_655
O601 Eu1 O523 65.7(4) 4_655 4_655
O601 Eu1 O523 145.7(4) . 4_655
O201 Eu1 O523 125.9(2) 4_655 .
O201 Eu1 O523 83.1(2) . .
O101 Eu1 O523 137.8(2) 4_655 .
O101 Eu1 O523 72.3(2) . .
O701 Eu1 O523 97.3(5) . .
O701 Eu1 O523 107.6(5) 4_655 .
O601 Eu1 O523 145.7(4) 4_655 .
O601 Eu1 O523 65.7(4) . .
O523 Eu1 O523 81.7(4) 4_655 .
O201 Eu1 N511 72.08(13) 4_655 .
O201 Eu1 N511 72.08(13) . .
O101 Eu1 N511 73.20(13) 4_655 .
O101 Eu1 N511 73.21(13) . .
O701 Eu1 N511 73.5(4) . .
O701 Eu1 N511 73.5(4) 4_655 .
O601 Eu1 N511 74.1(4) 4_655 .
O601 Eu1 N511 74.1(4) . .
O523 Eu1 N511 139.1(2) 4_655 .
O523 Eu1 N511 139.1(2) . .
O201 Eu1 O522 145.4(2) 4_655 .
O201 Eu1 O522 68.9(2) . .
O101 Eu1 O522 91.3(2) 4_655 .
O101 Eu1 O522 114.3(3) . .
O701 Eu1 O522 65.7(4) . .
O701 Eu1 O522 147.1(4) 4_655 .
O601 Eu1 O522 105.3(5) 4_655 .
O601 Eu1 O522 98.6(5) . .
O523 Eu1 O522 63.0(3) 4_655 .
O523 Eu1 O522 46.8(3) . .
N511 Eu1 O522 138.85(17) . .
C511 N511 Eu1 180.0 . .
N511 C511 C512 180.0 . .
O522 N521 O523 115.1(9) . .
O522 N521 O521 127.8(10) . .
O523 N521 O521 117.0(10) . .
O522 N521 Eu1 62.4(6) . .
O523 N521 Eu1 52.9(5) . .
O521 N521 Eu1 169.2(8) . .
N521 O522 Eu1 94.2(6) . .
N521 O523 Eu1 103.6(6) . .
O532 N531 O533 113.1(15) . .
O532 N531 O531 127.9(18) . .
O533 N531 O531 114.8(15) . .
N531 O531 N531 136(3) . 4
C304 Rh3 N201 119.0(2) . 4_655
C304 Rh3 N102 156.5(2) . .
N201 Rh3 N102 83.2(2) 4_655 .
C304 Rh3 C303 39.30(11) . .
N201 Rh3 C303 155.5(2) 4_655 .
N102 Rh3 C303 117.3(2) . .
C304 Rh3 C305 39.01(11) . .
N201 Rh3 C305 105.3(2) 4_655 .
N102 Rh3 C305 148.2(2) . .
C303 Rh3 C305 65.14(16) . .
C304 Rh3 C302 64.95(16) . .
N201 Rh3 C302 159.6(2) 4_655 .
N102 Rh3 C302 97.3(2) . .
C303 Rh3 C302 38.59(10) . .
C305 Rh3 C302 64.21(16) . .
C304 Rh3 O202 96.5(2) . 4_655
N201 Rh3 O202 61.7(2) 4_655 4_655
N102 Rh3 O202 87.0(2) . 4_655
C303 Rh3 O202 103.7(2) . 4_655
C305 Rh3 O202 124.2(2) . 4_655
C302 Rh3 O202 138.7(2) . 4_655
C304 Rh3 C301 64.65(16) . .
N201 Rh3 C301 123.1(2) 4_655 .
N102 Rh3 C301 111.6(2) . .
C303 Rh3 C301 64.38(16) . .
C305 Rh3 C301 38.19(10) . .
C302 Rh3 C301 37.95(10) . .
O202 Rh3 C301 160.9(2) 4_655 .
C304 Rh3 C204 109.2(2) . 4_655
N201 Rh3 C204 32.2(2) 4_655 4_655
N102 Rh3 C204 85.0(2) . 4_655
C303 Rh3 C204 130.4(2) . 4_655
C305 Rh3 C204 118.6(2) . 4_655
C302 Rh3 C204 168.1(2) . 4_655
O202 Rh3 C204 29.5(2) 4_655 4_655
C301 Rh3 C204 150.8(2) . 4_655
N202 Rh4 C403 129.8(2) . .
N202 Rh4 N101 84.8(2) . .
C403 Rh4 N101 140.1(2) . .
N202 Rh4 C404 165.4(2) . .
C403 Rh4 C404 39.19(10) . .
N101 Rh4 C404 109.3(2) . .
N202 Rh4 C402 100.2(2) . .
C403 Rh4 C402 39.13(10) . .
N101 Rh4 C402 171.4(2) . .
C404 Rh4 C402 65.31(15) . .
N202 Rh4 C405 134.8(2) . .
C403 Rh4 C405 65.13(15) . .
N101 Rh4 C405 106.8(2) . .
C404 Rh4 C405 38.69(9) . .
C402 Rh4 C405 64.72(14) . .
N202 Rh4 O102 86.0(2) . .
C403 Rh4 O102 97.4(2) . .
N101 Rh4 O102 61.6(2) . .
C404 Rh4 O102 103.8(2) . .
C402 Rh4 O102 125.3(2) . .
C405 Rh4 O102 138.3(2) . .
N202 Rh4 C401 103.0(2) . .
C403 Rh4 C401 65.05(15) . .
N101 Rh4 C401 133.7(2) . .
C404 Rh4 C401 64.76(14) . .
C402 Rh4 C401 38.58(9) . .
C405 Rh4 C401 38.34(9) . .
O102 Rh4 C401 162.23(19) . .
N202 Rh4 C104 85.4(2) . .
C403 Rh4 C104 120.0(2) . .
N101 Rh4 C104 32.0(2) . .
C404 Rh4 C104 108.46(19) . .
C402 Rh4 C104 154.4(2) . .
C405 Rh4 C104 127.1(2) . .
O102 Rh4 C104 29.6(2) . .
C401 Rh4 C104 163.7(2) . .
C101 O101 Eu1 129.6(4) . .
C104 O102 Rh4 93.5(4) . .
C101 N101 C104 121.8(6) . .
C101 N101 Rh4 145.2(5) . .
C104 N101 Rh4 93.0(5) . .
O101 C101 N101 121.4(7) . .
O101 C101 N102 120.1(7) . .
N101 C101 N102 118.5(7) . .
C102 N102 C101 118.4(7) . .
C102 N102 Rh3 121.7(6) . .
C101 N102 Rh3 118.8(5) . .
N102 C102 C103 125.7(8) . .
C102 C103 C104 114.5(7) . .
C102 C103 C105 123.8(12) . .
C104 C103 C105 121.5(12) . .
O102 C104 N101 111.8(7) . .
O102 C104 C103 127.4(7) . .
N101 C104 C103 120.8(7) . .
O102 C104 Rh4 56.9(4) . .
N101 C104 Rh4 55.0(4) . .
C103 C104 Rh4 174.7(5) . .
C201 O201 Eu1 135.4(4) . .
C204 O202 Rh3 92.8(5) . 4_655
C201 N201 C204 121.4(7) . .
C201 N201 Rh3 145.7(5) . 4_655
C204 N201 Rh3 92.9(5) . 4_655
O201 C201 N201 119.2(7) . .
O201 C201 N202 121.4(6) . .
N201 C201 N202 119.4(6) . .
C202 N202 C201 118.5(7) . .
C202 N202 Rh4 119.7(6) . .
C201 N202 Rh4 121.1(5) . .
N202 C202 C203 124.7(8) . .
C202 C203 C204 115.4(7) . .
C202 C203 C205 121.3(11) . .
C204 C203 C205 123.3(11) . .
O202 C204 N201 112.5(7) . .
O202 C204 C203 127.0(8) . .
N201 C204 C203 120.5(7) . .
O202 C204 Rh3 57.6(4) . 4_655
N201 C204 Rh3 54.9(4) . 4_655
C203 C204 Rh3 174.3(6) . 4_655
C302 C301 C305 108.0 . .
C302 C301 C306 126.0 . .
C305 C301 C306 126.0 . .
C302 C301 Rh3 70.39(17) . .
C305 C301 Rh3 69.23(18) . .
C306 C301 Rh3 125.96(16) . .
C301 C302 C303 108.0 . .
C301 C302 C307 126.0 . .
C303 C302 C307 126.0 . .
C301 C302 Rh3 71.66(17) . .
C303 C302 Rh3 68.62(17) . .
C307 C302 Rh3 125.30(18) . .
C304 C303 C302 108.0 . .
C304 C303 C308 126.0 . .
C302 C303 C308 126.0 . .
C304 C303 Rh3 69.70(19) . .
C302 C303 Rh3 72.79(17) . .
C308 C303 Rh3 123.15(16) . .
C305 C304 C303 108.0 . .
C305 C304 C309 126.0 . .
C303 C304 C309 126.0 . .
C305 C304 Rh3 72.20(17) . .
C303 C304 Rh3 71.01(18) . .
C309 C304 Rh3 122.47(17) . .
C301 C305 C304 108.0 . .
C301 C305 C310 126.0 . .
C304 C305 C310 126.0 . .
C301 C305 Rh3 72.58(18) . .
C304 C305 Rh3 68.79(17) . .
C310 C305 Rh3 124.22(17) . .
C402 C401 C405 108.0 . .
C402 C401 C406 126.0 . .
C405 C401 C406 126.0 . .
C402 C401 Rh4 69.48(16) . .
C405 C401 Rh4 70.67(16) . .
C406 C401 Rh4 125.43(16) . .
C401 C402 C403 108.0 . .
C401 C402 C407 126.0 . .
C403 C402 C407 126.0 . .
C401 C402 Rh4 71.93(15) . .
C403 C402 Rh4 69.51(16) . .
C407 C402 Rh4 124.17(16) . .
C404 C403 C402 108.0 . .
C404 C403 C408 126.0 . .
C402 C403 C408 126.0 . .
C404 C403 Rh4 71.06(16) . .
C402 C403 Rh4 71.37(17) . .
C408 C403 Rh4 123.22(15) . .
C403 C404 C405 108.0 . .
C403 C404 C409 126.0 . .
C405 C404 C409 126.0 . .
C403 C404 Rh4 69.74(16) . .
C405 C404 Rh4 71.99(15) . .
C409 C404 Rh4 123.90(16) . .
C404 C405 C401 108.0 . .
C404 C405 C410 126.0 . .
C401 C405 C410 126.0 . .
C404 C405 Rh4 69.32(16) . .
C401 C405 Rh4 70.99(17) . .
C410 C405 Rh4 125.27(15) . .
N601 Rh8 N702 81.4(6) . 4_655
N601 Rh8 C805 134.7(7) . .
N702 Rh8 C805 106.9(7) 4_655 .
N601 Rh8 C801 104.6(7) . .
N702 Rh8 C801 135.2(7) 4_655 .
C805 Rh8 C801 38.9(4) . .
N601 Rh8 C804 168.8(7) . .
N702 Rh8 C804 108.7(8) 4_655 .
C805 Rh8 C804 38.9(4) . .
C801 Rh8 C804 64.9(6) . .
N601 Rh8 C802 104.9(6) . .
N702 Rh8 C802 171.7(7) 4_655 .
C805 Rh8 C802 64.8(6) . .
C801 Rh8 C802 38.6(4) . .
C804 Rh8 C802 64.5(6) . .
N601 Rh8 C803 134.7(7) . .
N702 Rh8 C803 138.7(7) 4_655 .
C805 Rh8 C803 64.8(6) . .
C801 Rh8 C803 64.6(6) . .
C804 Rh8 C803 38.5(4) . .
C802 Rh8 C803 38.3(4) . .
N601 Rh8 O602 61.1(6) . .
N702 Rh8 O602 82.9(7) 4_655 .
C805 Rh8 O602 161.6(7) . .
C801 Rh8 O602 139.4(7) . .
C804 Rh8 O602 123.7(7) . .
C802 Rh8 O602 104.8(7) . .
C803 Rh8 O602 97.5(7) . .
N601 Rh8 C604 31.8(5) . .
N702 Rh8 C604 82.5(6) 4_655 .
C805 Rh8 C604 163.7(6) . .
C801 Rh8 C604 125.5(6) . .
C804 Rh8 C604 151.3(7) . .
C802 Rh8 C604 105.7(6) . .
C803 Rh8 C604 116.9(7) . .
O602 Rh8 C604 29.3(4) . .
N701 Rh9 C902 114.2(6) . .
N701 Rh9 C903 149.6(7) . .
C902 Rh9 C903 39.5(4) . .
N701 Rh9 N602 80.1(6) . .
C902 Rh9 N602 165.0(7) . .
C903 Rh9 N602 125.5(7) . .
N701 Rh9 C901 104.5(6) . .
C902 Rh9 C901 38.9(4) . .
C903 Rh9 C901 65.1(6) . .
N602 Rh9 C901 145.2(7) . .
N701 Rh9 C904 163.5(7) . .
C902 Rh9 C904 65.0(6) . .
C903 Rh9 C904 38.6(4) . .
N602 Rh9 C904 102.7(7) . .
C901 Rh9 C904 63.8(5) . .
N701 Rh9 O702 61.7(6) . .
C902 Rh9 O702 97.8(7) . .
C903 Rh9 O702 101.0(7) . .
N602 Rh9 O702 84.9(7) . .
C901 Rh9 O702 128.2(7) . .
C904 Rh9 O702 134.5(6) . .
N701 Rh9 C905 126.0(7) . .
C902 Rh9 C905 64.3(6) . .
C903 Rh9 C905 64.2(5) . .
N602 Rh9 C905 111.8(7) . .
C901 Rh9 C905 37.8(3) . .
C904 Rh9 C905 37.7(3) . .
O702 Rh9 C905 162.0(6) . .
N701 Rh9 C704 32.1(5) . .
C902 Rh9 C704 107.3(6) . .
C903 Rh9 C704 126.3(6) . .
N602 Rh9 C704 82.3(6) . .
C901 Rh9 C704 120.0(6) . .
C904 Rh9 C704 163.7(6) . .
O702 Rh9 C704 29.6(4) . .
C905 Rh9 C704 154.0(6) . .
C601 O601 Eu1 124.4(7) . .
C604 O602 Rh8 92.7(12) . .
C601 N601 C604 118.7(16) . .
C601 N601 Rh8 144.6(13) . .
C604 N601 Rh8 96.5(12) . .
O601 C601 N601 121.2(17) . .
O601 C601 N602 117.3(16) . .
N601 C601 N602 121.5(14) . .
C602 N602 C601 117.6(16) . .
C602 N602 Rh9 119.2(14) . .
C601 N602 Rh9 121.1(12) . .
N602 C602 C603 125.0(18) . .
C602 C603 C604 115.3(14) . .
C602 C603 C605 120.2(19) . .
C604 C603 C605 124.4(19) . .
O602 C604 N601 109.5(16) . .
O602 C604 C603 128.7(17) . .
N601 C604 C603 121.8(15) . .
O602 C604 Rh8 57.9(11) . .
N601 C604 Rh8 51.7(10) . .
C603 C604 Rh8 172.7(12) . .
C701 O701 Eu1 129.3(8) . .
C704 O702 Rh9 91.7(13) . .
C701 N701 C704 119.6(16) . .
C701 N701 Rh9 145.0(13) . .
C704 N701 Rh9 95.2(12) . .
O701 C701 N701 120.6(17) . .
O701 C701 N702 118.5(16) . .
N701 C701 N702 120.8(15) . .
C702 N702 C701 117.3(17) . .
C702 N702 Rh8 119.1(14) . 4_655
C701 N702 Rh8 122.3(12) . 4_655
N702 C702 C703 125.5(18) . .
C702 C703 C704 115.6(15) . .
C702 C703 C705 116.0(19) . .
C704 C703 C705 128(2) . .
O702 C704 N701 111.3(17) . .
O702 C704 C703 127.6(17) . .
N701 C704 C703 121.1(15) . .
O702 C704 Rh9 58.7(11) . .
N701 C704 Rh9 52.6(10) . .
C703 C704 Rh9 173.3(13) . .
C802 C801 C805 108.0 . .
C802 C801 C806 126.0 . .
C805 C801 C806 126.0 . .
C802 C801 Rh8 71.6(7) . .
C805 C801 Rh8 70.1(7) . .
C806 C801 Rh8 123.9(7) . .
C801 C802 C803 108.0 . .
C801 C802 C807 126.0 . .
C803 C802 C807 126.0 . .
C801 C802 Rh8 69.8(7) . .
C803 C802 Rh8 70.9(7) . .
C807 C802 Rh8 124.8(7) . .
C804 C803 C802 108.0 . .
C804 C803 C808 126.0 . .
C802 C803 C808 126.0 . .
C804 C803 Rh8 69.9(7) . .
C802 C803 Rh8 70.7(7) . .
C808 C803 Rh8 125.0(6) . .
C805 C804 C803 108.0 . .
C805 C804 C809 126.0 . .
C803 C804 C809 126.0 . .
C805 C804 Rh8 69.9(7) . .
C803 C804 Rh8 71.6(7) . .
C809 C804 Rh8 124.1(7) . .
C804 C805 C801 108.0 . .
C804 C805 C810 126.0 . .
C801 C805 C810 126.0 . .
C804 C805 Rh8 71.2(7) . .
C801 C805 Rh8 71.0(7) . .
C810 C805 Rh8 123.5(7) . .
C902 C901 C905 108.0 . .
C902 C901 C906 126.0 . .
C905 C901 C906 126.0 . .
C902 C901 Rh9 67.9(6) . .
C905 C901 Rh9 73.1(6) . .
C906 C901 Rh9 124.6(6) . .
C901 C902 C903 108.0 . .
C901 C902 C907 126.0 . .
C903 C902 C907 126.0 . .
C901 C902 Rh9 73.2(6) . .
C903 C902 Rh9 70.6(7) . .
C907 C902 Rh9 121.9(6) . .
C904 C903 C902 108.0 . .
C904 C903 C908 126.0 . .
C902 C903 C908 126.0 . .
C904 C903 Rh9 73.5(6) . .
C902 C903 Rh9 69.9(7) . .
C908 C903 Rh9 122.3(6) . .
C905 C904 C903 108.0 . .
C905 C904 C909 126.0 . .
C903 C904 C909 126.0 . .
C905 C904 Rh9 72.5(6) . .
C903 C904 Rh9 67.8(6) . .
C909 C904 Rh9 125.2(6) . .
C904 C905 C901 108.0 . .
C904 C905 C910 126.0 . .
C901 C905 C910 126.0 . .
C904 C905 Rh9 69.8(6) . .
C901 C905 Rh9 69.1(6) . .
C910 C905 Rh9 126.6(6) . .

loop_
_geom_bond_atom_site_label_1
_geom_bond_atom_site_label_2
_geom_bond_distance
_geom_bond_site_symmetry_2
Eu1 O201 2.354(5) 4_655
Eu1 O201 2.354(5) .
Eu1 O101 2.378(5) 4_655
Eu1 O101 2.378(5) .
Eu1 O701 2.430(17) .
Eu1 O701 2.430(17) 4_655
Eu1 O601 2.460(17) 4_655
Eu1 O601 2.460(17) .
Eu1 O523 2.501(7) 4_655
Eu1 O523 2.501(7) .
Eu1 N511 2.663(7) .
Eu1 O522 2.710(8) .
N511 C511 1.086(11) .
C511 C512 1.464(15) .
N521 O522 1.211(12) .
N521 O523 1.251(12) .
N521 O521 1.263(11) .
N531 O532 1.213(15) .
N531 O533 1.258(15) .
N531 O531 1.278(14) .
O531 N531 1.278(14) 4
O542 O542 1.23(9) 4_755
Rh3 C304 2.095(5) .
Rh3 N201 2.102(7) 4_655
Rh3 N102 2.103(7) .
Rh3 C303 2.113(5) .
Rh3 C305 2.140(5) .
Rh3 C302 2.167(5) .
Rh3 O202 2.171(7) 4_655
Rh3 C301 2.184(5) .
Rh3 C204 2.567(9) 4_655
Rh4 N202 2.102(7) .
Rh4 C403 2.105(5) .
Rh4 N101 2.108(7) .
Rh4 C404 2.122(5) .
Rh4 C402 2.129(5) .
Rh4 C405 2.157(4) .
Rh4 O102 2.158(6) .
Rh4 C401 2.162(5) .
Rh4 C104 2.571(8) .
O101 C101 1.264(9) .
O102 C104 1.273(9) .
N101 C101 1.358(9) .
N101 C104 1.365(9) .
C101 N102 1.379(9) .
N102 C102 1.347(10) .
C102 C103 1.363(12) .
C103 C104 1.405(11) .
C103 C105 1.520(13) .
O201 C201 1.265(9) .
O202 C204 1.267(9) .
O202 Rh3 2.171(7) 4_655
N201 C201 1.363(9) .
N201 C204 1.369(10) .
N201 Rh3 2.102(7) 4_655
C201 N202 1.372(9) .
N202 C202 1.361(10) .
C202 C203 1.368(12) .
C203 C204 1.410(11) .
C203 C205 1.499(11) .
C204 Rh3 2.567(9) 4_655
C301 C302 1.415(3) .
C301 C305 1.415(3) .
C301 C306 1.504(3) .
C302 C303 1.415(3) .
C302 C307 1.504(3) .
C303 C304 1.415(3) .
C303 C308 1.504(3) .
C304 C305 1.415(3) .
C304 C309 1.504(3) .
C305 C310 1.504(3) .
C401 C402 1.418(3) .
C401 C405 1.418(3) .
C401 C406 1.507(3) .
C402 C403 1.418(3) .
C402 C407 1.507(3) .
C403 C404 1.418(3) .
C403 C408 1.507(3) .
C404 C405 1.418(3) .
C404 C409 1.508(3) .
C405 C410 1.507(3) .
Rh8 N601 2.05(2) .
Rh8 N702 2.10(2) 4_655
Rh8 C805 2.13(2) .
Rh8 C801 2.15(2) .
Rh8 C804 2.15(2) .
Rh8 C802 2.17(2) .
Rh8 C803 2.17(2) .
Rh8 O602 2.20(2) .
Rh8 C604 2.594(19) .
Rh9 N701 2.06(2) .
Rh9 C902 2.08(2) .
Rh9 C903 2.09(2) .
Rh9 N602 2.11(2) .
Rh9 C901 2.152(18) .
Rh9 C904 2.168(19) .
Rh9 O702 2.20(2) .
Rh9 C905 2.203(17) .
Rh9 C704 2.58(2) .
O601 C601 1.262(15) .
O602 C604 1.272(16) .
N601 C601 1.364(15) .
N601 C604 1.376(16) .
C601 N602 1.382(15) .
N602 C602 1.351(16) .
C602 C603 1.360(18) .
C603 C604 1.413(17) .
C603 C605 1.515(15) .
O701 C701 1.266(15) .
O702 C704 1.272(16) .
N701 C701 1.372(15) .
N701 C704 1.375(16) .
C701 N702 1.386(15) .
N702 C702 1.348(16) .
N702 Rh8 2.10(2) 4_655
C702 C703 1.365(18) .
C703 C704 1.409(17) .
C703 C705 1.512(15) .
C801 C802 1.425(11) .
C801 C805 1.425(11) .
C801 C806 1.515(12) .
C802 C803 1.425(11) .
C802 C807 1.515(12) .
C803 C804 1.425(11) .
C803 C808 1.515(12) .
C804 C805 1.425(11) .
C804 C809 1.515(12) .
C805 C810 1.515(12) .
C901 C902 1.412(10) .
C901 C905 1.412(10) .
C901 C906 1.501(10) .
C902 C903 1.412(10) .
C902 C907 1.501(11) .
C903 C904 1.412(10) .
C903 C908 1.501(11) .
C904 C905 1.412(10) .
C904 C909 1.501(10) .
C905 C910 1.501(10) .
